data_9000870
loop_
_publ_author_name
'Nakai, I.'
'Appleman, D. E.'

_publ_section_title
;
 Laffittite, AgHgAsS3: crystal structure and second occurrence from the
 Getchell mine, Nevada
;
_journal_name_full 'American Mineralogist'
_journal_page_first 235
_journal_page_last 244
_journal_volume 68
_journal_year 1983
_chemical_formula_sum 'Ag As Hg S3'
_chemical_name_mineral Laffittite
_space_group_IT_number 9
_symmetry_space_group_name_Hall 'A -2ya'
_symmetry_space_group_name_H-M 'A 1 a 1'
_cell_angle_alpha 90
_cell_angle_beta 115.16
_cell_angle_gamma 90
_cell_length_a 7.732
_cell_length_b 11.285
_cell_length_c 6.643
_cell_formula_units_Z 4
_cell_volume 524.645
_database_code_amcsd 0000889
_exptl_crystal_density_diffrn 6.072
_cod_original_formula_sum 'Ag Hg As S3'
_cod_database_code 9000870

loop_
_space_group_symop_operation_xyz
x,y,z
x,1/2+y,1/2+z
1/2+x,-y,z
1/2+x,1/2-y,1/2+z

loop_
_atom_site_aniso_label
_atom_site_aniso_U_11
_atom_site_aniso_U_22
_atom_site_aniso_U_33
_atom_site_aniso_U_12
_atom_site_aniso_U_13
_atom_site_aniso_U_23
Ag 0.02910 0.03900 0.03260 0.00920 0.01520 -0.00470
Hg 0.03030 0.02800 0.02920 -0.00460 0.01650 0.00520
As 0.01370 0.01750 0.01620 -0.00450 0.00790 -0.01390
S1 0.01970 0.01680 0.01710 0.00060 0.01280 0.00000
S2 0.01780 0.01850 0.01160 -0.00110 0.00730 -0.00010
S3 0.02140 0.02350 0.01090 -0.00300 0.00930 0.00240

loop_
_atom_site_label
_atom_site_fract_x
_atom_site_fract_y
_atom_site_fract_z
Ag 0.25000 0.02210 0.00000
Hg 0.78910 0.31660 0.02490
As 0.28740 0.35230 0.01950
S1 0.42140 0.00890 0.43180
S2 0.98280 0.28410 0.46970
S3 0.43690 0.37220 0.39470

loop_
_cod_related_entry_id
_cod_related_entry_database
_cod_related_entry_code
1 AMCSD 0000889
